data_2234191
loop_
_publ_author_name
'Vidmar, Maja'
'Kobal, Tatjana'
'Kozlev\<car, Bojan'
'\<Segedin, Primo\<z'
'Golobi\<c, Amalija'

_publ_section_title
;
 Dichloridotetrakis(1<i>H</i>-1,2,4-triazole-\k<i>N</i>^4^)copper(II)
;
_journal_coeditor_code GK2463
_journal_issue 4
_journal_name_full 'Acta Crystallographica Section E'
_journal_page_first m375
_journal_page_last m376
_journal_paper_doi 10.1107/S1600536812008872
_journal_volume 68
_journal_year 2012
_chemical_formula_iupac '[Cu Cl2 (C2 H3 N3)4]'
_chemical_formula_moiety 'C8 H12 Cl2 Cu N12'
_chemical_formula_sum 'C8 H12 Cl2 Cu N12'
_chemical_formula_weight 410.75
_chemical_name_systematic
;
Dichloridotetrakis(1<i>H</i>-1,2,4-triazole-\k<i>N</i>^4^)copper(II)
;
_space_group_IT_number 142
_symmetry_cell_setting tetragonal
_symmetry_space_group_name_Hall '-I 4bd 2c'
_symmetry_space_group_name_H-M 'I 41/a c d :2'
_atom_sites_solution_primary direct
_audit_creation_method SHELXL-97
_cell_angle_alpha 90.00
_cell_angle_beta 90.00
_cell_angle_gamma 90.00
_cell_formula_units_Z 8
_cell_length_a 14.4471(3)
_cell_length_b 14.4471(3)
_cell_length_c 15.8181(3)
_cell_measurement_reflns_used 1966
_cell_measurement_temperature 294(2)
_cell_measurement_theta_max 27.48
_cell_measurement_theta_min 2.55
_cell_volume 3301.53(12)
_computing_cell_refinement 'DENZO-SMN (Otwinowski & Minor, 1997)'
_computing_data_collection 'COLLECT (Nonius, 2000)'
_computing_data_reduction 'DENZO-SMN (Otwinowski & Minor, 1997)'
_computing_molecular_graphics
;
ORTEP-3 for Windows (Farrugia, 1997) and Mercury (Macrae <i>et al.</i>,
2008)
;
_computing_publication_material 'WinGX (Farrugia, 1999)'
_computing_structure_refinement 'SHELXL97 (Sheldrick, 2008)'
_computing_structure_solution 'SIR08 (Burla <i>et al.</i>, 2007)'
_diffrn_ambient_temperature 294(2)
_diffrn_measured_fraction_theta_full 0.998
_diffrn_measured_fraction_theta_max 0.998
_diffrn_measurement_device_type 'Nonius KappaCCD'
_diffrn_measurement_method '\f and \w scans'
_diffrn_radiation_monochromator graphite
_diffrn_radiation_source 'fine-focus sealed tube'
_diffrn_radiation_type MoK\a
_diffrn_radiation_wavelength 0.71073
_diffrn_reflns_av_R_equivalents 0.035
_diffrn_reflns_av_sigmaI/netI 0.017
_diffrn_reflns_limit_h_max 13
_diffrn_reflns_limit_h_min -13
_diffrn_reflns_limit_k_max 18
_diffrn_reflns_limit_k_min -18
_diffrn_reflns_limit_l_max 20
_diffrn_reflns_limit_l_min -20
_diffrn_reflns_number 21092
_diffrn_reflns_theta_full 27.46
_diffrn_reflns_theta_max 27.46
_diffrn_reflns_theta_min 3.41
_diffrn_standards_number 0
_exptl_absorpt_coefficient_mu 1.665
_exptl_absorpt_correction_T_max 0.711
_exptl_absorpt_correction_T_min 0.635
_exptl_absorpt_correction_type multi-scan
_exptl_absorpt_process_details '(DENZO-SMN; Otwinowski & Minor, 1997)'
_exptl_crystal_colour 'dark blue'
_exptl_crystal_density_diffrn 1.653
_exptl_crystal_density_method 'not measured'
_exptl_crystal_description prism
_exptl_crystal_F_000 1656
_exptl_crystal_size_max 0.30
_exptl_crystal_size_mid 0.24
_exptl_crystal_size_min 0.22
_refine_diff_density_max 0.396
_refine_diff_density_min -0.257
_refine_ls_extinction_coef 0.0043(3)
_refine_ls_extinction_expression Fc^*^=kFc[1+0.001xFc^2^\l^3^/sin(2\q)]^-1/4^
_refine_ls_extinction_method 'SHELXL97 (Sheldrick, 2008)'
_refine_ls_goodness_of_fit_ref 1.101
_refine_ls_hydrogen_treatment mixed
_refine_ls_matrix_type full
_refine_ls_number_parameters 59
_refine_ls_number_reflns 952
_refine_ls_number_restraints 0
_refine_ls_restrained_S_all 1.101
_refine_ls_R_factor_all 0.0340
_refine_ls_R_factor_gt 0.0247
_refine_ls_shift/su_max 0.000
_refine_ls_shift/su_mean 0.000
_refine_ls_structure_factor_coef Fsqd
_refine_ls_weighting_details 'calc w=1/[\s^2^(Fo^2^)+(0.0335P)^2^+1.7204P] where P=(Fo^2^+2Fc^2^)/3'
_refine_ls_weighting_scheme calc
_refine_ls_wR_factor_gt 0.0626
_refine_ls_wR_factor_ref 0.0667
_reflns_number_gt 776
_reflns_number_total 952
_reflns_threshold_expression I>2\s(I)
_cod_data_source_file gk2463.cif
_cod_data_source_block I
_cod_original_sg_symbol_H-M 'I 41/a c d'
_cod_database_code 2234191
_cod_database_fobs_code 2234191

loop_
_symmetry_equiv_pos_as_xyz
'x, y, z'
'-x, -y+1/2, z'
'x, -y, -z+1/2'
'-x+1/2, y, -z'
'-y+1/4, -x+1/4, -z+1/4'
'y+3/4, x+1/4, -z+1/4'
'y+1/4, -x+1/4, z+3/4'
'-y+1/4, x+3/4, z+1/4'
'x+1/2, y+1/2, z+1/2'
'-x+1/2, -y+1, z+1/2'
'x+1/2, -y+1/2, -z+1'
'-x+1, y+1/2, -z+1/2'
'-y+3/4, -x+3/4, -z+3/4'
'y+5/4, x+3/4, -z+3/4'
'y+3/4, -x+3/4, z+5/4'
'-y+3/4, x+5/4, z+3/4'
'-x, -y, -z'
'x, y-1/2, -z'
'-x, y, z-1/2'
'x-1/2, -y, z'
'y-1/4, x-1/4, z-1/4'
'-y-3/4, -x-1/4, z-1/4'
'-y-1/4, x-1/4, -z-3/4'
'y-1/4, -x-3/4, -z-1/4'
'-x+1/2, -y+1/2, -z+1/2'
'x+1/2, y, -z+1/2'
'-x+1/2, y+1/2, z'
'x, -y+1/2, z+1/2'
'y+1/4, x+1/4, z+1/4'
'-y-1/4, -x+1/4, z+1/4'
'-y+1/4, x+1/4, -z-1/4'
'y+1/4, -x-1/4, -z+1/4'

loop_
_atom_site_type_symbol
_atom_site_label
_atom_site_fract_x
_atom_site_fract_y
_atom_site_fract_z
_atom_site_U_iso_or_equiv
_atom_site_adp_type
_atom_site_calc_flag
_atom_site_refinement_flags
_atom_site_occupancy
_atom_site_symmetry_multiplicity
Cu Cu1 0.0000 0.2500 0.1250 0.03175(17) Uani d S 1 4
Cl Cl1 0.13849(3) 0.11151(3) 0.1250 0.0453(2) Uani d S 1 2
N N1 0.07460(8) 0.31410(8) 0.03559(8) 0.0329(3) Uani d . 1 1
N N3 0.16037(11) 0.33828(11) -0.07999(9) 0.0488(4) Uani d . 1 1
N N2 0.13429(10) 0.41905(11) -0.04391(10) 0.0436(4) Uani d . 1 1
C C2 0.12290(12) 0.27712(13) -0.02974(10) 0.0435(4) Uani d . 1 1
H H2A 0.1288 0.2137 -0.0380 0.052 Uiso calc R 1 1
C C3 0.08400(11) 0.40417(11) 0.02389(10) 0.0386(4) Uani d . 1 1
H H3 0.0589 0.4499 0.0583 0.046 Uiso calc R 1 1
H H2 0.1460(16) 0.4665(16) -0.0679(13) 0.059(6) Uiso d . 1 1

loop_
_atom_site_aniso_label
_atom_site_aniso_U_11
_atom_site_aniso_U_22
_atom_site_aniso_U_33
_atom_site_aniso_U_12
_atom_site_aniso_U_13
_atom_site_aniso_U_23
Cu1 0.03525(19) 0.03525(19) 0.0247(2) -0.01284(14) 0.000 0.000
Cl1 0.0398(2) 0.0398(2) 0.0562(4) 0.0036(2) -0.01066(18) -0.01066(18)
N1 0.0358(7) 0.0325(6) 0.0305(6) -0.0064(5) 0.0031(5) -0.0016(5)
N3 0.0550(9) 0.0519(9) 0.0395(8) 0.0014(7) 0.0144(7) 0.0045(7)
N2 0.0465(8) 0.0386(8) 0.0457(8) -0.0059(6) 0.0072(7) 0.0109(7)
C2 0.0573(11) 0.0370(8) 0.0362(8) -0.0013(8) 0.0102(8) -0.0021(7)
C3 0.0410(9) 0.0337(8) 0.0411(9) -0.0021(7) 0.0060(7) 0.0019(7)

loop_
_atom_type_symbol
_atom_type_description
_atom_type_scat_dispersion_real
_atom_type_scat_dispersion_imag
_atom_type_scat_source
C C 0.0033 0.0016 'International Tables Vol C Tables 4.2.6.8 and 6.1.1.4'
H H 0.0000 0.0000 'International Tables Vol C Tables 4.2.6.8 and 6.1.1.4'
N N 0.0061 0.0033 'International Tables Vol C Tables 4.2.6.8 and 6.1.1.4'
Cl Cl 0.1484 0.1585 'International Tables Vol C Tables 4.2.6.8 and 6.1.1.4'
Cu Cu 0.3201 1.2651 'International Tables Vol C Tables 4.2.6.8 and 6.1.1.4'

loop_
_geom_angle_atom_site_label_1
_geom_angle_atom_site_label_2
_geom_angle_atom_site_label_3
_geom_angle_site_symmetry_1
_geom_angle_site_symmetry_3
_geom_angle
N1 Cu1 N1 2 6_455 173.87(7)
N1 Cu1 N1 2 . 90.27(7)
N1 Cu1 N1 6_455 . 90.06(7)
N1 Cu1 N1 2 5 90.06(7)
N1 Cu1 N1 6_455 5 90.27(7)
N1 Cu1 N1 . 5 173.87(7)
N1 Cu1 Cl1 2 2 86.93(3)
N1 Cu1 Cl1 6_455 2 86.93(3)
N1 Cu1 Cl1 . 2 93.07(3)
N1 Cu1 Cl1 5 2 93.07(3)
N1 Cu1 Cl1 2 . 93.07(3)
N1 Cu1 Cl1 6_455 . 93.07(3)
N1 Cu1 Cl1 . . 86.93(3)
N1 Cu1 Cl1 5 . 86.93(3)
Cl1 Cu1 Cl1 2 . 180.0
C3 N1 C2 . . 103.20(13)
C3 N1 Cu1 . . 127.51(10)
C2 N1 Cu1 . . 129.20(11)
C2 N3 N2 . . 102.21(13)
C3 N2 N3 . . 110.94(14)
C3 N2 H2 . . 130.1(16)
N3 N2 H2 . . 118.6(15)
N3 C2 N1 . . 114.23(15)
N3 C2 H2A . . 122.9
N1 C2 H2A . . 122.9
N2 C3 N1 . . 109.42(14)
N2 C3 H3 . . 125.3
N1 C3 H3 . . 125.3

loop_
_geom_bond_atom_site_label_1
_geom_bond_atom_site_label_2
_geom_bond_distance
_geom_bond_publ_flag
Cu1 N1 2.0049(12) y
Cu1 Cl1 2.8296(6) y
N1 C3 1.321(2) ?
N1 C2 1.357(2) ?
N3 C2 1.306(2) ?
N3 N2 1.353(2) ?
N2 C3 1.313(2) ?
N2 H2 0.80(2) ?
C2 H2A 0.9300 ?
C3 H3 0.9300 ?

loop_
_geom_hbond_atom_site_label_D
_geom_hbond_atom_site_label_H
_geom_hbond_atom_site_label_A
_geom_hbond_site_symmetry_A
_geom_hbond_distance_DH
_geom_hbond_distance_HA
_geom_hbond_distance_DA
_geom_hbond_angle_DHA
N2 H2 Cl1 18_565 0.80(2) 2.28(2) 3.0626(16) 164(2)

loop_
_geom_torsion_atom_site_label_1
_geom_torsion_atom_site_label_2
_geom_torsion_atom_site_label_3
_geom_torsion_atom_site_label_4
_geom_torsion_site_symmetry_1
_geom_torsion
N1 Cu1 N1 C3 2 120.99(15)
N1 Cu1 N1 C3 6_455 -52.88(12)
Cl1 Cu1 N1 C3 2 34.05(13)
Cl1 Cu1 N1 C3 . -145.95(13)
N1 Cu1 N1 C2 2 -54.89(12)
N1 Cu1 N1 C2 6_455 131.24(15)
Cl1 Cu1 N1 C2 2 -141.83(13)
Cl1 Cu1 N1 C2 . 38.17(13)
C2 N3 N2 C3 . -0.10(19)
N2 N3 C2 N1 . 0.2(2)
C3 N1 C2 N3 . -0.22(19)
Cu1 N1 C2 N3 . 176.42(12)
N3 N2 C3 N1 . 0.0(2)
C2 N1 C3 N2 . 0.14(18)
Cu1 N1 C3 N2 . -176.58(11)
